data_4064627
loop_
_publ_author_name
'Roberts (n\'ee Lancashire), Hannah N.'
'Brown, Neil J.'
'Edge, Ruth'
'Lewin, Ross'
'Collison, David'
'Low, Paul J.'
'Whiteley, Mark W.'

_publ_contact_author
; 
    Hannah Roberts
;
_publ_section_title
;
 Synthesis, Redox Chemistry, and Electronic Structure of the Alkynyl
 Cyclopentadienyl Molybdenum Complexes [Mo(C\\tb
 CR)(CO)(L2)Cp&#x2032;]n+(n= 0 or 1; R = Ph or C6H4-4-Me, L2=
 Ph2PCH2CH2PPh2or 2PMe3, Cp&#x2032; = Cp or Cp*)
;
_journal_issue 14
_journal_name_full Organometallics
_journal_page_first 3763
_journal_paper_doi 10.1021/om200229c
_journal_volume 30
_journal_year 2011
_chemical_formula_moiety 'C45 H44 Mo O P2'
_chemical_formula_sum 'C45 H44 Mo O P2'
_chemical_formula_weight 758.68
_chemical_name_systematic
; 
 ? 
;
_space_group_IT_number 14
_symmetry_cell_setting monoclinic
_symmetry_space_group_name_Hall '-P 2yn'
_symmetry_space_group_name_H-M 'P 1 21/n 1'
_atom_sites_solution_hydrogens geom
_atom_sites_solution_primary direct
_atom_sites_solution_secondary difmap
_audit_creation_method SHELXL-97
_cell_angle_alpha 90.00
_cell_angle_beta 102.170(4)
_cell_angle_gamma 90.00
_cell_formula_units_Z 4
_cell_length_a 9.9199(3)
_cell_length_b 21.3484(7)
_cell_length_c 17.4064(6)
_cell_measurement_reflns_used 7893
_cell_measurement_temperature 100(2)
_cell_measurement_theta_max 28.6293
_cell_measurement_theta_min 2.8572
_cell_volume 3603.4(2)
_computing_cell_refinement
;
CrysAlis RED, Oxford Diffraction Ltd.,
Version 1.171.32.24 (release 21-04-2008 CrysAlis171 .NET)
(compiled Apr 21 2008,18:23:10)
;
_computing_data_collection
;
CrysAlis CCD, Oxford Diffraction Ltd.,
Version 1.171.32.24 (release 21-04-2008 CrysAlis171 .NET)
(compiled Apr 21 2008,18:23:10)
;
_computing_data_reduction
;
CrysAlis RED, Oxford Diffraction Ltd.,
Version 1.171.32.24 (release 21-04-2008 CrysAlis171 .NET)
(compiled Apr 21 2008,18:23:10)
;
_computing_molecular_graphics 'SHELXL-97 (Sheldrick, 1997)'
_computing_publication_material 'SHELXL-97 (Sheldrick, 1997)'
_computing_structure_refinement 'SHELXL-97 (Sheldrick, 1997)'
_computing_structure_solution 'SHELXS-97 (Sheldrick, 1990)'
_diffrn_ambient_temperature 100(2)
_diffrn_detector_area_resol_mean 8.3367
_diffrn_measured_fraction_theta_full 0.998
_diffrn_measured_fraction_theta_max 0.884
_diffrn_measurement_device_type 'Oxford Diffraction XCalibur 2'
_diffrn_measurement_method 'phi and omega'
_diffrn_radiation_monochromator graphite
_diffrn_radiation_source 'Enhance (Mo) X-ray Source'
_diffrn_radiation_type MoK\a
_diffrn_radiation_wavelength 0.71069
_diffrn_reflns_av_R_equivalents 0.0575
_diffrn_reflns_av_sigmaI/netI 0.1000
_diffrn_reflns_limit_h_max 12
_diffrn_reflns_limit_h_min -13
_diffrn_reflns_limit_k_max 28
_diffrn_reflns_limit_k_min -26
_diffrn_reflns_limit_l_max 9
_diffrn_reflns_limit_l_min -23
_diffrn_reflns_number 25917
_diffrn_reflns_theta_full 25.00
_diffrn_reflns_theta_max 28.66
_diffrn_reflns_theta_min 2.90
_exptl_absorpt_coefficient_mu 0.488
_exptl_absorpt_correction_T_max 0.9087
_exptl_absorpt_correction_T_min 0.9087
_exptl_absorpt_correction_type multi-scan
_exptl_absorpt_process_details
; 
CrysAlis RED, Oxford Diffraction Ltd.,
Version 1.171.32.24 (release 21-04-2008 CrysAlis171 .NET)
(compiled Apr 21 2008,18:23:10)
Empirical absorption correction using spherical harmonics,
 implemented in SCALE3 ABSPACK scaling algorithm.
;
_exptl_crystal_colour orange
_exptl_crystal_density_diffrn 1.398
_exptl_crystal_density_method 'not measured'
_exptl_crystal_description block
_exptl_crystal_F_000 1576
_exptl_crystal_size_max 0.20
_exptl_crystal_size_mid 0.20
_exptl_crystal_size_min 0.20
_refine_diff_density_max 0.737
_refine_diff_density_min -0.609
_refine_diff_density_rms 0.083
_refine_ls_extinction_method none
_refine_ls_goodness_of_fit_ref 0.854
_refine_ls_hydrogen_treatment constr
_refine_ls_matrix_type full
_refine_ls_number_parameters 447
_refine_ls_number_reflns 8203
_refine_ls_number_restraints 0
_refine_ls_restrained_S_all 0.854
_refine_ls_R_factor_all 0.0649
_refine_ls_R_factor_gt 0.0350
_refine_ls_shift/su_max 0.002
_refine_ls_shift/su_mean 0.000
_refine_ls_structure_factor_coef Fsqd
_refine_ls_weighting_details 'calc w=1/[\s^2^(Fo^2^)+(0.0269P)^2^+0.0000P] where P=(Fo^2^+2Fc^2^)/3'
_refine_ls_weighting_scheme calc
_refine_ls_wR_factor_gt 0.0664
_refine_ls_wR_factor_ref 0.0699
_reflns_number_gt 5313
_reflns_number_total 8203
_reflns_threshold_expression >2sigma(I)
_cod_data_source_file om200229c_si_002.cif
_cod_data_source_block omww56
_cod_original_sg_symbol_H-M 'P 21/n'
_cod_database_code 4064627

loop_
_symmetry_equiv_pos_as_xyz
'x, y, z'
'-x+1/2, y+1/2, -z+1/2'
'-x, -y, -z'
'x-1/2, -y-1/2, z-1/2'

loop_
_atom_site_label
_atom_site_type_symbol
_atom_site_fract_x
_atom_site_fract_y
_atom_site_fract_z
_atom_site_U_iso_or_equiv
_atom_site_adp_type
_atom_site_occupancy
_atom_site_symmetry_multiplicity
_atom_site_calc_flag
_atom_site_refinement_flags
C1 C 0.1551(3) 0.07450(12) 0.81302(15) 0.0153(6) Uani 1 1 d .
C2 C 0.1393(2) 0.03111(12) 0.85548(15) 0.0154(6) Uani 1 1 d .
C3 C 0.1237(2) -0.01709(12) 0.91007(15) 0.0148(6) Uani 1 1 d .
C4 C 0.1739(3) -0.00829(13) 0.99050(16) 0.0195(6) Uani 1 1 d .
H4 H 0.2220 0.0292 1.0082 0.023 Uiso 1 1 calc R
C5 C 0.1555(3) -0.05285(13) 1.04488(16) 0.0208(6) Uani 1 1 d .
H5 H 0.1901 -0.0456 1.0993 0.025 Uiso 1 1 calc R
C6 C 0.0867(3) -0.10787(13) 1.02020(17) 0.0212(6) Uani 1 1 d .
H6 H 0.0729 -0.1385 1.0574 0.025 Uiso 1 1 calc R
C7 C 0.0383(3) -0.11792(13) 0.94085(17) 0.0231(7) Uani 1 1 d .
H7 H -0.0072 -0.1561 0.9236 0.028 Uiso 1 1 calc R
C8 C 0.0552(3) -0.07315(13) 0.88601(16) 0.0205(6) Uani 1 1 d .
H8 H 0.0200 -0.0807 0.8317 0.025 Uiso 1 1 calc R
C9 C 0.4437(2) 0.16672(12) 0.78128(16) 0.0162(6) Uani 1 1 d .
C10 C 0.3842(3) 0.22776(12) 0.76686(15) 0.0157(6) Uani 1 1 d .
C11 C 0.3029(3) 0.23986(12) 0.82360(15) 0.0158(6) Uani 1 1 d .
C12 C 0.3113(3) 0.18726(12) 0.87333(15) 0.0145(6) Uani 1 1 d .
C13 C 0.4010(2) 0.14190(12) 0.84753(16) 0.0165(6) Uani 1 1 d .
C14 C 0.5514(3) 0.13748(13) 0.74330(17) 0.0224(7) Uani 1 1 d .
H14A H 0.6369 0.1317 0.7828 0.034 Uiso 1 1 calc R
H14B H 0.5691 0.1650 0.7014 0.034 Uiso 1 1 calc R
H14C H 0.5184 0.0968 0.7210 0.034 Uiso 1 1 calc R
C15 C 0.4285(3) 0.27674(12) 0.71536(16) 0.0216(6) Uani 1 1 d .
H15A H 0.3553 0.3080 0.7009 0.032 Uiso 1 1 calc R
H15B H 0.4465 0.2570 0.6677 0.032 Uiso 1 1 calc R
H15C H 0.5128 0.2972 0.7439 0.032 Uiso 1 1 calc R
C16 C 0.2375(3) 0.30156(12) 0.83516(16) 0.0217(6) Uani 1 1 d .
H16A H 0.1577 0.2945 0.8590 0.033 Uiso 1 1 calc R
H16B H 0.2074 0.3223 0.7842 0.033 Uiso 1 1 calc R
H16C H 0.3047 0.3281 0.8698 0.033 Uiso 1 1 calc R
C17 C 0.2546(3) 0.18101(13) 0.94625(15) 0.0192(6) Uani 1 1 d .
H17A H 0.3294 0.1858 0.9926 0.029 Uiso 1 1 calc R
H17B H 0.2122 0.1396 0.9472 0.029 Uiso 1 1 calc R
H17C H 0.1850 0.2135 0.9466 0.029 Uiso 1 1 calc R
C18 C 0.4593(3) 0.08429(12) 0.89085(17) 0.0211(6) Uani 1 1 d .
H18A H 0.4701 0.0516 0.8531 0.032 Uiso 1 1 calc R
H18B H 0.3966 0.0695 0.9236 0.032 Uiso 1 1 calc R
H18C H 0.5493 0.0940 0.9243 0.032 Uiso 1 1 calc R
C19 C 0.0170(3) 0.17719(12) 0.77217(15) 0.0152(6) Uani 1 1 d .
C20 C 0.2425(2) 0.02468(12) 0.62261(15) 0.0131(6) Uani 1 1 d .
C21 C 0.3276(3) -0.00924(12) 0.68240(16) 0.0170(6) Uani 1 1 d .
H21 H 0.3195 -0.0034 0.7353 0.020 Uiso 1 1 calc R
C22 C 0.4233(3) -0.05111(13) 0.66572(16) 0.0198(6) Uani 1 1 d .
H22 H 0.4794 -0.0745 0.7068 0.024 Uiso 1 1 calc R
C23 C 0.4371(3) -0.05883(13) 0.58844(16) 0.0217(7) Uani 1 1 d .
H23 H 0.5035 -0.0873 0.5767 0.026 Uiso 1 1 calc R
C24 C 0.3552(3) -0.02553(13) 0.52915(16) 0.0222(7) Uani 1 1 d .
H24 H 0.3652 -0.0310 0.4765 0.027 Uiso 1 1 calc R
C25 C 0.2581(3) 0.01599(12) 0.54565(15) 0.0168(6) Uani 1 1 d .
H25 H 0.2016 0.0388 0.5041 0.020 Uiso 1 1 calc R
C26 C -0.0116(3) 0.01448(12) 0.66822(14) 0.0143(6) Uani 1 1 d .
C27 C -0.0029(3) -0.04704(12) 0.64522(14) 0.0150(6) Uani 1 1 d .
H27 H 0.0738 -0.0600 0.6243 0.018 Uiso 1 1 calc R
C28 C -0.1041(3) -0.09032(12) 0.65207(15) 0.0173(6) Uani 1 1 d .
H28 H -0.0963 -0.1325 0.6362 0.021 Uiso 1 1 calc R
C29 C -0.2158(3) -0.07202(12) 0.68186(15) 0.0188(6) Uani 1 1 d .
H29 H -0.2857 -0.1014 0.6862 0.023 Uiso 1 1 calc R
C30 C -0.2261(3) -0.01049(13) 0.70546(16) 0.0217(6) Uani 1 1 d .
H30 H -0.3029 0.0022 0.7263 0.026 Uiso 1 1 calc R
C31 C -0.1252(3) 0.03222(13) 0.69873(15) 0.0181(6) Uani 1 1 d .
H31 H -0.1331 0.0743 0.7151 0.022 Uiso 1 1 calc R
C32 C 0.0110(3) 0.10557(12) 0.55650(15) 0.0160(6) Uani 1 1 d .
H32A H 0.0712 0.1101 0.5181 0.019 Uiso 1 1 calc R
H32B H -0.0649 0.0764 0.5344 0.019 Uiso 1 1 calc R
C33 C -0.0475(2) 0.16933(11) 0.57278(15) 0.0165(6) Uani 1 1 d .
H33A H -0.1198 0.1643 0.6037 0.020 Uiso 1 1 calc R
H33B H -0.0881 0.1909 0.5229 0.020 Uiso 1 1 calc R
C34 C 0.0294(3) 0.29318(12) 0.63231(15) 0.0152(6) Uani 1 1 d .
C35 C -0.0970(3) 0.30056(13) 0.65502(15) 0.0181(6) Uani 1 1 d .
H35 H -0.1436 0.2650 0.6694 0.022 Uiso 1 1 calc R
C36 C -0.1539(3) 0.35958(13) 0.65655(16) 0.0229(7) Uani 1 1 d .
H36 H -0.2401 0.3643 0.6714 0.027 Uiso 1 1 calc R
C37 C -0.0867(3) 0.41153(13) 0.63670(16) 0.0247(7) Uani 1 1 d .
H37 H -0.1271 0.4518 0.6374 0.030 Uiso 1 1 calc R
C38 C 0.0391(3) 0.40530(13) 0.61581(16) 0.0227(7) Uani 1 1 d .
H38 H 0.0867 0.4413 0.6035 0.027 Uiso 1 1 calc R
C39 C 0.0965(3) 0.34598(13) 0.61277(14) 0.0170(5) Uani 1 1 d .
H39 H 0.1822 0.3417 0.5972 0.020 Uiso 1 1 calc R
C40 C 0.1990(3) 0.22012(11) 0.55140(15) 0.0137(6) Uani 1 1 d .
C41 C 0.1518(3) 0.25201(12) 0.48068(15) 0.0163(6) Uani 1 1 d .
H41 H 0.0667 0.2740 0.4724 0.020 Uiso 1 1 calc R
C42 C 0.2281(3) 0.25184(12) 0.42263(16) 0.0189(6) Uani 1 1 d .
H42 H 0.1945 0.2734 0.3747 0.023 Uiso 1 1 calc R
C43 C 0.3519(3) 0.22076(12) 0.43379(16) 0.0211(6) Uani 1 1 d .
H43 H 0.4047 0.2215 0.3941 0.025 Uiso 1 1 calc R
C44 C 0.3995(3) 0.18832(12) 0.50319(16) 0.0197(6) Uani 1 1 d .
H44 H 0.4852 0.1668 0.5112 0.024 Uiso 1 1 calc R
C45 C 0.3228(3) 0.18723(12) 0.56060(16) 0.0156(6) Uani 1 1 d .
H45 H 0.3548 0.1637 0.6072 0.019 Uiso 1 1 calc R
Mo1 Mo 0.19176(2) 0.156221(10) 0.751279(13) 0.01182(6) Uani 1 1 d .
O1 O -0.08624(18) 0.19154(9) 0.79186(11) 0.0228(5) Uani 1 1 d .
P1 P 0.11209(7) 0.07447(3) 0.65112(4) 0.01281(15) Uani 1 1 d .
P2 P 0.09824(7) 0.21421(3) 0.62845(4) 0.01314(15) Uani 1 1 d .

loop_
_atom_site_aniso_label
_atom_site_aniso_U_11
_atom_site_aniso_U_22
_atom_site_aniso_U_33
_atom_site_aniso_U_23
_atom_site_aniso_U_13
_atom_site_aniso_U_12
C1 0.0167(13) 0.0136(13) 0.0143(14) -0.0041(12) 0.0000(12) -0.0008(11)
C2 0.0137(13) 0.0174(14) 0.0140(14) -0.0036(12) 0.0004(12) -0.0003(11)
C3 0.0143(13) 0.0155(14) 0.0153(14) 0.0012(12) 0.0043(12) 0.0003(11)
C4 0.0172(14) 0.0203(15) 0.0190(15) 0.0005(12) -0.0008(13) -0.0016(12)
C5 0.0195(15) 0.0268(16) 0.0154(15) 0.0061(13) 0.0024(13) 0.0011(13)
C6 0.0230(15) 0.0182(15) 0.0255(16) 0.0095(13) 0.0118(14) 0.0077(12)
C7 0.0266(16) 0.0136(14) 0.0307(18) -0.0004(13) 0.0097(15) -0.0042(12)
C8 0.0270(15) 0.0200(15) 0.0150(15) -0.0003(12) 0.0058(13) 0.0004(13)
C9 0.0111(12) 0.0155(15) 0.0206(15) -0.0012(12) 0.0002(12) -0.0031(11)
C10 0.0159(14) 0.0158(14) 0.0127(14) -0.0013(11) -0.0029(12) -0.0037(11)
C11 0.0161(14) 0.0163(14) 0.0117(14) -0.0020(11) -0.0049(12) -0.0008(11)
C12 0.0163(14) 0.0155(14) 0.0100(13) -0.0022(11) -0.0014(12) -0.0058(11)
C13 0.0129(13) 0.0190(15) 0.0151(14) -0.0014(12) -0.0029(12) -0.0006(11)
C14 0.0171(14) 0.0267(16) 0.0232(16) -0.0007(13) 0.0034(13) -0.0014(12)
C15 0.0261(16) 0.0189(15) 0.0187(15) 0.0015(13) 0.0024(13) -0.0063(12)
C16 0.0296(16) 0.0144(14) 0.0194(15) -0.0013(12) 0.0009(14) -0.0005(12)
C17 0.0226(15) 0.0200(15) 0.0143(14) -0.0015(12) 0.0022(13) -0.0049(12)
C18 0.0192(14) 0.0158(15) 0.0251(16) 0.0033(12) -0.0027(13) 0.0032(12)
C19 0.0235(15) 0.0100(13) 0.0102(13) -0.0029(11) -0.0007(12) -0.0040(11)
C20 0.0120(13) 0.0121(13) 0.0144(14) -0.0013(11) 0.0011(12) -0.0028(11)
C21 0.0201(14) 0.0177(14) 0.0128(14) 0.0002(12) 0.0028(12) -0.0037(12)
C22 0.0189(14) 0.0179(15) 0.0199(15) 0.0016(12) -0.0021(13) -0.0011(12)
C23 0.0196(15) 0.0226(16) 0.0228(16) -0.0086(13) 0.0044(13) 0.0033(12)
C24 0.0225(15) 0.0290(17) 0.0163(15) -0.0067(13) 0.0067(13) -0.0008(13)
C25 0.0165(14) 0.0209(15) 0.0128(14) 0.0011(12) 0.0023(12) -0.0023(12)
C26 0.0167(13) 0.0161(14) 0.0080(13) 0.0015(11) -0.0025(12) -0.0029(11)
C27 0.0181(14) 0.0171(14) 0.0091(13) -0.0020(11) 0.0012(12) 0.0022(11)
C28 0.0208(14) 0.0154(15) 0.0128(14) 0.0026(12) -0.0031(12) -0.0002(12)
C29 0.0195(14) 0.0195(15) 0.0155(14) 0.0033(12) -0.0006(12) -0.0079(12)
C30 0.0186(14) 0.0257(16) 0.0223(16) -0.0017(13) 0.0075(13) -0.0003(12)
C31 0.0190(14) 0.0146(14) 0.0196(15) -0.0036(12) 0.0016(13) 0.0007(11)
C32 0.0165(13) 0.0165(14) 0.0135(14) 0.0006(12) 0.0000(12) 0.0005(11)
C33 0.0189(13) 0.0161(15) 0.0133(13) 0.0019(11) 0.0010(12) 0.0013(11)
C34 0.0221(14) 0.0143(14) 0.0070(13) -0.0038(11) -0.0017(12) 0.0014(12)
C35 0.0217(15) 0.0210(15) 0.0103(14) -0.0004(12) 0.0004(12) 0.0041(12)
C36 0.0209(14) 0.0304(18) 0.0162(15) -0.0078(13) 0.0011(13) 0.0095(13)
C37 0.0344(17) 0.0199(16) 0.0148(15) -0.0040(12) -0.0059(14) 0.0140(14)
C38 0.0344(17) 0.0149(15) 0.0151(15) 0.0006(12) -0.0028(14) 0.0014(13)
C39 0.0217(13) 0.0159(13) 0.0116(13) -0.0028(12) -0.0004(11) 0.0016(13)
C40 0.0187(14) 0.0097(13) 0.0122(13) -0.0036(11) 0.0021(12) -0.0016(11)
C41 0.0184(14) 0.0114(14) 0.0183(15) -0.0008(12) 0.0021(13) 0.0000(11)
C42 0.0281(16) 0.0142(14) 0.0132(14) 0.0005(12) 0.0017(13) -0.0036(12)
C43 0.0280(16) 0.0189(15) 0.0191(15) -0.0049(13) 0.0114(14) -0.0072(13)
C44 0.0210(15) 0.0163(15) 0.0230(16) -0.0044(13) 0.0071(14) 0.0004(12)
C45 0.0208(14) 0.0113(14) 0.0131(14) -0.0014(11) 0.0000(13) -0.0011(11)
Mo1 0.01432(11) 0.01091(11) 0.00959(11) 0.00000(11) 0.00102(9) -0.00050(11)
O1 0.0222(10) 0.0261(11) 0.0217(11) -0.0003(9) 0.0084(9) 0.0053(9)
P1 0.0144(3) 0.0128(3) 0.0108(3) -0.0005(3) 0.0017(3) -0.0011(3)
P2 0.0151(3) 0.0122(3) 0.0117(3) 0.0000(3) 0.0017(3) 0.0011(3)

loop_
_atom_type_symbol
_atom_type_description
_atom_type_scat_dispersion_real
_atom_type_scat_dispersion_imag
_atom_type_scat_source
C C 0.0033 0.0016 'International Tables Vol C Tables 4.2.6.8 and 6.1.1.4'
H H 0.0000 0.0000 'International Tables Vol C Tables 4.2.6.8 and 6.1.1.4'
O O 0.0106 0.0060 'International Tables Vol C Tables 4.2.6.8 and 6.1.1.4'
P P 0.1023 0.0942 'International Tables Vol C Tables 4.2.6.8 and 6.1.1.4'
Mo Mo -1.6832 0.6857 'International Tables Vol C Tables 4.2.6.8 and 6.1.1.4'

loop_
_geom_angle_atom_site_label_1
_geom_angle_atom_site_label_2
_geom_angle_atom_site_label_3
_geom_angle
C2 C1 Mo1 173.2(2)
C1 C2 C3 176.0(3)
C8 C3 C4 117.7(2)
C8 C3 C2 122.1(2)
C4 C3 C2 120.2(2)
C5 C4 C3 121.6(3)
C5 C4 H4 119.2
C3 C4 H4 119.2
C6 C5 C4 120.1(3)
C6 C5 H5 120.0
C4 C5 H5 120.0
C7 C6 C5 119.2(3)
C7 C6 H6 120.4
C5 C6 H6 120.4
C6 C7 C8 121.0(3)
C6 C7 H7 119.5
C8 C7 H7 119.5
C7 C8 C3 120.4(3)
C7 C8 H8 119.8
C3 C8 H8 119.8
C13 C9 C10 107.5(2)
C13 C9 C14 124.4(2)
C10 C9 C14 127.3(2)
C13 C9 Mo1 70.86(14)
C10 C9 Mo1 71.46(14)
C14 C9 Mo1 130.86(18)
C11 C10 C9 108.4(2)
C11 C10 C15 124.6(2)
C9 C10 C15 125.2(2)
C11 C10 Mo1 69.06(14)
C9 C10 Mo1 74.37(14)
C15 C10 Mo1 134.19(18)
C12 C11 C10 108.2(2)
C12 C11 C16 126.0(2)
C10 C11 C16 125.2(2)
C12 C11 Mo1 71.37(14)
C10 C11 Mo1 76.02(15)
C16 C11 Mo1 125.30(18)
C11 C12 C13 107.6(2)
C11 C12 C17 127.4(2)
C13 C12 C17 124.6(2)
C11 C12 Mo1 73.16(15)
C13 C12 Mo1 75.64(15)
C17 C12 Mo1 122.92(17)
C9 C13 C12 108.2(2)
C9 C13 C18 124.8(2)
C12 C13 C18 126.3(2)
C9 C13 Mo1 75.28(15)
C12 C13 Mo1 68.51(14)
C18 C13 Mo1 130.09(17)
C9 C14 H14A 109.5
C9 C14 H14B 109.5
H14A C14 H14B 109.5
C9 C14 H14C 109.5
H14A C14 H14C 109.5
H14B C14 H14C 109.5
C10 C15 H15A 109.5
C10 C15 H15B 109.5
H15A C15 H15B 109.5
C10 C15 H15C 109.5
H15A C15 H15C 109.5
H15B C15 H15C 109.5
C11 C16 H16A 109.5
C11 C16 H16B 109.5
H16A C16 H16B 109.5
C11 C16 H16C 109.5
H16A C16 H16C 109.5
H16B C16 H16C 109.5
C12 C17 H17A 109.5
C12 C17 H17B 109.5
H17A C17 H17B 109.5
C12 C17 H17C 109.5
H17A C17 H17C 109.5
H17B C17 H17C 109.5
C13 C18 H18A 109.5
C13 C18 H18B 109.5
H18A C18 H18B 109.5
C13 C18 H18C 109.5
H18A C18 H18C 109.5
H18B C18 H18C 109.5
O1 C19 Mo1 174.1(2)
C25 C20 C21 118.4(2)
C25 C20 P1 124.7(2)
C21 C20 P1 116.88(19)
C22 C21 C20 121.0(2)
C22 C21 H21 119.5
C20 C21 H21 119.5
C21 C22 C23 119.5(3)
C21 C22 H22 120.2
C23 C22 H22 120.2
C24 C23 C22 120.3(3)
C24 C23 H23 119.9
C22 C23 H23 119.9
C23 C24 C25 120.3(3)
C23 C24 H24 119.9
C25 C24 H24 119.9
C24 C25 C20 120.6(3)
C24 C25 H25 119.7
C20 C25 H25 119.7
C27 C26 C31 118.3(2)
C27 C26 P1 122.0(2)
C31 C26 P1 119.48(19)
C26 C27 C28 121.1(2)
C26 C27 H27 119.4
C28 C27 H27 119.4
C29 C28 C27 119.9(2)
C29 C28 H28 120.1
C27 C28 H28 120.1
C28 C29 C30 119.8(2)
C28 C29 H29 120.1
C30 C29 H29 120.1
C31 C30 C29 120.1(2)
C31 C30 H30 119.9
C29 C30 H30 119.9
C30 C31 C26 120.8(2)
C30 C31 H31 119.6
C26 C31 H31 119.6
C33 C32 P1 107.95(18)
C33 C32 H32A 110.1
P1 C32 H32A 110.1
C33 C32 H32B 110.1
P1 C32 H32B 110.1
H32A C32 H32B 108.4
C32 C33 P2 105.99(17)
C32 C33 H33A 110.5
P2 C33 H33A 110.5
C32 C33 H33B 110.5
P2 C33 H33B 110.5
H33A C33 H33B 108.7
C39 C34 C35 118.8(2)
C39 C34 P2 122.6(2)
C35 C34 P2 118.6(2)
C36 C35 C34 120.1(3)
C36 C35 H35 120.0
C34 C35 H35 120.0
C37 C36 C35 120.6(3)
C37 C36 H36 119.7
C35 C36 H36 119.7
C36 C37 C38 120.2(3)
C36 C37 H37 119.9
C38 C37 H37 119.9
C37 C38 C39 119.8(3)
C37 C38 H38 120.1
C39 C38 H38 120.1
C34 C39 C38 120.6(2)
C34 C39 H39 119.7
C38 C39 H39 119.7
C45 C40 C41 118.0(2)
C45 C40 P2 118.9(2)
C41 C40 P2 122.9(2)
C42 C41 C40 120.5(2)
C42 C41 H41 119.7
C40 C41 H41 119.7
C43 C42 C41 120.6(3)
C43 C42 H42 119.7
C41 C42 H42 119.7
C42 C43 C44 119.7(3)
C42 C43 H43 120.2
C44 C43 H43 120.2
C45 C44 C43 120.1(3)
C45 C44 H44 119.9
C43 C44 H44 119.9
C44 C45 C40 121.1(2)
C44 C45 H45 119.5
C40 C45 H45 119.5
C19 Mo1 C1 80.55(10)
C19 Mo1 C12 93.96(10)
C1 Mo1 C12 83.06(9)
C19 Mo1 C11 93.62(10)
C1 Mo1 C11 118.03(9)
C12 Mo1 C11 35.47(9)
C19 Mo1 C13 125.98(10)
C1 Mo1 C13 75.90(9)
C12 Mo1 C13 35.86(9)
C11 Mo1 C13 58.49(9)
C19 Mo1 C10 124.16(10)
C1 Mo1 C10 132.80(9)
C12 Mo1 C10 58.19(9)
C11 Mo1 C10 34.91(8)
C13 Mo1 C10 56.94(9)
C19 Mo1 C9 150.24(10)
C1 Mo1 C9 104.08(9)
C12 Mo1 C9 58.24(9)
C11 Mo1 C9 57.93(9)
C13 Mo1 C9 33.85(8)
C10 Mo1 C9 34.17(8)
C19 Mo1 P2 81.74(8)
C1 Mo1 P2 140.91(7)
C12 Mo1 P2 132.82(7)
C11 Mo1 P2 97.60(7)
C13 Mo1 P2 141.20(6)
C10 Mo1 P2 85.65(6)
C9 Mo1 P2 108.52(6)
C19 Mo1 P1 97.60(8)
C1 Mo1 P1 73.35(7)
C12 Mo1 P1 151.51(7)
C11 Mo1 P1 165.34(7)
C13 Mo1 P1 120.22(6)
C10 Mo1 P1 130.72(6)
C9 Mo1 P1 111.96(6)
P2 Mo1 P1 74.84(2)
C20 P1 C26 100.02(12)
C20 P1 C32 104.36(12)
C26 P1 C32 97.94(12)
C20 P1 Mo1 117.61(9)
C26 P1 Mo1 120.09(8)
C32 P1 Mo1 113.84(9)
C34 P2 C33 104.06(12)
C34 P2 C40 103.21(12)
C33 P2 C40 98.03(11)
C34 P2 Mo1 120.33(8)
C33 P2 Mo1 107.79(8)
C40 P2 Mo1 120.14(8)

loop_
_geom_bond_atom_site_label_1
_geom_bond_atom_site_label_2
_geom_bond_distance
C1 C2 1.216(3)
C1 Mo1 2.120(3)
C2 C3 1.431(4)
C3 C8 1.396(3)
C3 C4 1.396(4)
C4 C5 1.381(3)
C4 H4 0.9500
C5 C6 1.380(4)
C5 H5 0.9500
C6 C7 1.380(4)
C6 H6 0.9500
C7 C8 1.386(4)
C7 H7 0.9500
C8 H8 0.9500
C9 C13 1.413(4)
C9 C10 1.431(3)
C9 C14 1.506(3)
C9 Mo1 2.453(2)
C10 C11 1.425(3)
C10 C15 1.502(3)
C10 Mo1 2.415(2)
C11 C12 1.410(3)
C11 C16 1.500(3)
C11 Mo1 2.325(3)
C12 C13 1.449(3)
C12 C17 1.499(3)
C12 Mo1 2.301(2)
C13 C18 1.494(3)
C13 Mo1 2.396(3)
C14 H14A 0.9800
C14 H14B 0.9800
C14 H14C 0.9800
C15 H15A 0.9800
C15 H15B 0.9800
C15 H15C 0.9800
C16 H16A 0.9800
C16 H16B 0.9800
C16 H16C 0.9800
C17 H17A 0.9800
C17 H17B 0.9800
C17 H17C 0.9800
C18 H18A 0.9800
C18 H18B 0.9800
C18 H18C 0.9800
C19 O1 1.186(3)
C19 Mo1 1.899(3)
C20 C25 1.393(3)
C20 C21 1.397(3)
C20 P1 1.822(3)
C21 C22 1.378(3)
C21 H21 0.9500
C22 C23 1.390(4)
C22 H22 0.9500
C23 C24 1.370(4)
C23 H23 0.9500
C24 C25 1.383(3)
C24 H24 0.9500
C25 H25 0.9500
C26 C27 1.381(3)
C26 C31 1.396(3)
C26 P1 1.841(3)
C27 C28 1.389(3)
C27 H27 0.9500
C28 C29 1.375(3)
C28 H28 0.9500
C29 C30 1.386(4)
C29 H29 0.9500
C30 C31 1.377(3)
C30 H30 0.9500
C31 H31 0.9500
C32 C33 1.529(3)
C32 P1 1.861(3)
C32 H32A 0.9900
C32 H32B 0.9900
C33 P2 1.832(3)
C33 H33A 0.9900
C33 H33B 0.9900
C34 C39 1.387(4)
C34 C35 1.400(3)
C34 P2 1.826(3)
C35 C36 1.383(4)
C35 H35 0.9500
C36 C37 1.375(4)
C36 H36 0.9500
C37 C38 1.378(4)
C37 H37 0.9500
C38 C39 1.394(4)
C38 H38 0.9500
C39 H39 0.9500
C40 C45 1.395(3)
C40 C41 1.398(3)
C40 P2 1.838(3)
C41 C42 1.384(3)
C41 H41 0.9500
C42 C43 1.373(4)
C42 H42 0.9500
C43 C44 1.386(4)
C43 H43 0.9500
C44 C45 1.378(3)
C44 H44 0.9500
C45 H45 0.9500
Mo1 P2 2.4755(7)
Mo1 P1 2.4756(7)

loop_
_geom_torsion_atom_site_label_1
_geom_torsion_atom_site_label_2
_geom_torsion_atom_site_label_3
_geom_torsion_atom_site_label_4
_geom_torsion
Mo1 C1 C2 C3 5(6)
C1 C2 C3 C8 167(4)
C1 C2 C3 C4 -11(4)
C8 C3 C4 C5 -0.8(4)
C2 C3 C4 C5 177.3(2)
C3 C4 C5 C6 0.4(4)
C4 C5 C6 C7 0.7(4)
C5 C6 C7 C8 -1.4(4)
C6 C7 C8 C3 1.0(4)
C4 C3 C8 C7 0.2(4)
C2 C3 C8 C7 -178.0(2)
C13 C9 C10 C11 -1.0(3)
C14 C9 C10 C11 -171.3(2)
Mo1 C9 C10 C11 61.03(17)
C13 C9 C10 C15 164.4(2)
C14 C9 C10 C15 -5.8(4)
Mo1 C9 C10 C15 -133.5(3)
C13 C9 C10 Mo1 -62.06(17)
C14 C9 C10 Mo1 127.7(3)
C9 C10 C11 C12 0.2(3)
C15 C10 C11 C12 -165.4(2)
Mo1 C10 C11 C12 64.63(17)
C9 C10 C11 C16 172.0(2)
C15 C10 C11 C16 6.4(4)
Mo1 C10 C11 C16 -123.6(3)
C9 C10 C11 Mo1 -64.43(18)
C15 C10 C11 Mo1 130.0(2)
C10 C11 C12 C13 0.7(3)
C16 C11 C12 C13 -171.0(2)
Mo1 C11 C12 C13 68.40(17)
C10 C11 C12 C17 173.4(2)
C16 C11 C12 C17 1.7(4)
Mo1 C11 C12 C17 -118.9(3)
C10 C11 C12 Mo1 -67.72(18)
C16 C11 C12 Mo1 120.6(3)
C10 C9 C13 C12 1.4(3)
C14 C9 C13 C12 172.0(2)
Mo1 C9 C13 C12 -61.00(17)
C10 C9 C13 C18 -168.6(2)
C14 C9 C13 C18 1.9(4)
Mo1 C9 C13 C18 128.9(3)
C10 C9 C13 Mo1 62.44(18)
C14 C9 C13 Mo1 -127.0(2)
C11 C12 C13 C9 -1.3(3)
C17 C12 C13 C9 -174.3(2)
Mo1 C12 C13 C9 65.39(18)
C11 C12 C13 C18 168.6(2)
C17 C12 C13 C18 -4.4(4)
Mo1 C12 C13 C18 -124.7(2)
C11 C12 C13 Mo1 -66.72(17)
C17 C12 C13 Mo1 120.3(2)
C25 C20 C21 C22 -1.1(4)
P1 C20 C21 C22 175.84(19)
C20 C21 C22 C23 1.3(4)
C21 C22 C23 C24 -0.7(4)
C22 C23 C24 C25 -0.1(4)
C23 C24 C25 C20 0.2(4)
C21 C20 C25 C24 0.3(4)
P1 C20 C25 C24 -176.3(2)
C31 C26 C27 C28 0.0(4)
P1 C26 C27 C28 -174.05(19)
C26 C27 C28 C29 0.3(4)
C27 C28 C29 C30 -0.5(4)
C28 C29 C30 C31 0.3(4)
C29 C30 C31 C26 0.0(4)
C27 C26 C31 C30 -0.2(4)
P1 C26 C31 C30 174.0(2)
P1 C32 C33 P2 50.29(19)
C39 C34 C35 C36 1.0(4)
P2 C34 C35 C36 -178.3(2)
C34 C35 C36 C37 -0.7(4)
C35 C36 C37 C38 -0.7(4)
C36 C37 C38 C39 1.7(4)
C35 C34 C39 C38 0.1(4)
P2 C34 C39 C38 179.3(2)
C37 C38 C39 C34 -1.4(4)
C45 C40 C41 C42 -1.5(4)
P2 C40 C41 C42 -176.08(19)
C40 C41 C42 C43 -0.5(4)
C41 C42 C43 C44 1.2(4)
C42 C43 C44 C45 0.1(4)
C43 C44 C45 C40 -2.1(4)
C41 C40 C45 C44 2.8(4)
P2 C40 C45 C44 177.6(2)
O1 C19 Mo1 C1 78(2)
O1 C19 Mo1 C12 -5(2)
O1 C19 Mo1 C11 -40(2)
O1 C19 Mo1 C13 13(2)
O1 C19 Mo1 C10 -58(2)
O1 C19 Mo1 C9 -24(2)
O1 C19 Mo1 P2 -137(2)
O1 C19 Mo1 P1 149(2)
C2 C1 Mo1 C19 -83.3(19)
C2 C1 Mo1 C12 11.9(19)
C2 C1 Mo1 C11 5.8(19)
C2 C1 Mo1 C13 47.7(19)
C2 C1 Mo1 C10 45.1(19)
C2 C1 Mo1 C9 66.6(19)
C2 C1 Mo1 P2 -147.5(19)
C2 C1 Mo1 P1 175.7(19)
C11 C12 Mo1 C19 -90.68(16)
C13 C12 Mo1 C19 155.47(16)
C17 C12 Mo1 C19 33.3(2)
C11 C12 Mo1 C1 -170.65(16)
C13 C12 Mo1 C1 75.50(15)
C17 C12 Mo1 C1 -46.7(2)
C13 C12 Mo1 C11 -113.8(2)
C17 C12 Mo1 C11 124.0(3)
C11 C12 Mo1 C13 113.8(2)
C17 C12 Mo1 C13 -122.2(3)
C11 C12 Mo1 C10 37.60(14)
C13 C12 Mo1 C10 -76.25(15)
C17 C12 Mo1 C10 161.6(2)
C11 C12 Mo1 C9 78.03(16)
C13 C12 Mo1 C9 -35.82(14)
C17 C12 Mo1 C9 -158.0(2)
C11 C12 Mo1 P2 -8.28(18)
C13 C12 Mo1 P2 -122.12(14)
C17 C12 Mo1 P2 115.72(19)
C11 C12 Mo1 P1 155.40(13)
C13 C12 Mo1 P1 41.6(2)
C17 C12 Mo1 P1 -80.6(2)
C12 C11 Mo1 C19 91.74(16)
C10 C11 Mo1 C19 -153.19(16)
C16 C11 Mo1 C19 -29.7(2)
C12 C11 Mo1 C1 10.53(18)
C10 C11 Mo1 C1 125.59(15)
C16 C11 Mo1 C1 -110.9(2)
C10 C11 Mo1 C12 115.1(2)
C16 C11 Mo1 C12 -121.5(3)
C12 C11 Mo1 C13 -38.93(14)
C10 C11 Mo1 C13 76.13(16)
C16 C11 Mo1 C13 -160.4(3)
C12 C11 Mo1 C10 -115.1(2)
C16 C11 Mo1 C10 123.5(3)
C12 C11 Mo1 C9 -78.99(16)
C10 C11 Mo1 C9 36.08(14)
C16 C11 Mo1 C9 159.5(3)
C12 C11 Mo1 P2 173.88(14)
C10 C11 Mo1 P2 -71.05(14)
C16 C11 Mo1 P2 52.4(2)
C12 C11 Mo1 P1 -128.3(2)
C10 C11 Mo1 P1 -13.3(4)
C16 C11 Mo1 P1 110.2(3)
C9 C13 Mo1 C19 -147.51(16)
C12 C13 Mo1 C19 -30.79(19)
C18 C13 Mo1 C19 89.2(3)
C9 C13 Mo1 C1 145.54(17)
C12 C13 Mo1 C1 -97.74(16)
C18 C13 Mo1 C1 22.2(2)
C9 C13 Mo1 C12 -116.7(2)
C18 C13 Mo1 C12 120.0(3)
C9 C13 Mo1 C11 -78.22(16)
C12 C13 Mo1 C11 38.51(14)
C18 C13 Mo1 C11 158.5(3)
C9 C13 Mo1 C10 -36.69(14)
C12 C13 Mo1 C10 80.04(16)
C18 C13 Mo1 C10 -160.0(3)
C12 C13 Mo1 C9 116.7(2)
C18 C13 Mo1 C9 -123.3(3)
C9 C13 Mo1 P2 -19.2(2)
C12 C13 Mo1 P2 97.51(16)
C18 C13 Mo1 P2 -142.5(2)
C9 C13 Mo1 P1 84.76(15)
C12 C13 Mo1 P1 -158.52(12)
C18 C13 Mo1 P1 -38.6(3)
C11 C10 Mo1 C19 32.95(19)
C9 C10 Mo1 C19 150.26(16)
C15 C10 Mo1 C19 -85.4(3)
C11 C10 Mo1 C1 -78.03(18)
C9 C10 Mo1 C1 39.3(2)
C15 C10 Mo1 C1 163.6(2)
C11 C10 Mo1 C12 -38.21(15)
C9 C10 Mo1 C12 79.10(17)
C15 C10 Mo1 C12 -156.6(3)
C9 C10 Mo1 C11 117.3(2)
C15 C10 Mo1 C11 -118.4(3)
C11 C10 Mo1 C13 -80.97(16)
C9 C10 Mo1 C13 36.34(15)
C15 C10 Mo1 C13 160.7(3)
C11 C10 Mo1 C9 -117.3(2)
C15 C10 Mo1 C9 124.3(3)
C11 C10 Mo1 P2 109.91(14)
C9 C10 Mo1 P2 -132.78(15)
C15 C10 Mo1 P2 -8.5(2)
C11 C10 Mo1 P1 175.61(12)
C9 C10 Mo1 P1 -67.08(17)
C15 C10 Mo1 P1 57.2(3)
C13 C9 Mo1 C19 61.1(3)
C10 C9 Mo1 C19 -55.8(3)
C14 C9 Mo1 C19 -179.4(2)
C13 C9 Mo1 C1 -34.46(17)
C10 C9 Mo1 C1 -151.38(16)
C14 C9 Mo1 C1 85.0(2)
C13 C9 Mo1 C12 37.98(15)
C10 C9 Mo1 C12 -78.95(16)
C14 C9 Mo1 C12 157.4(3)
C13 C9 Mo1 C11 80.04(17)
C10 C9 Mo1 C11 -36.88(15)
C14 C9 Mo1 C11 -160.5(3)
C10 C9 Mo1 C13 -116.9(2)
C14 C9 Mo1 C13 119.4(3)
C13 C9 Mo1 C10 116.9(2)
C14 C9 Mo1 C10 -123.6(3)
C13 C9 Mo1 P2 167.44(13)
C10 C9 Mo1 P2 50.52(16)
C14 C9 Mo1 P2 -73.1(2)
C13 C9 Mo1 P1 -111.90(14)
C10 C9 Mo1 P1 131.17(14)
C14 C9 Mo1 P1 7.5(3)
C25 C20 P1 C26 102.6(2)
C21 C20 P1 C26 -74.1(2)
C25 C20 P1 C32 1.7(3)
C21 C20 P1 C32 -175.05(19)
C25 C20 P1 Mo1 -125.6(2)
C21 C20 P1 Mo1 57.7(2)
C27 C26 P1 C20 -11.8(2)
C31 C26 P1 C20 174.2(2)
C27 C26 P1 C32 94.4(2)
C31 C26 P1 C32 -79.6(2)
C27 C26 P1 Mo1 -142.05(19)
C31 C26 P1 Mo1 43.9(2)
C33 C32 P1 C20 -151.79(17)
C33 C32 P1 C26 105.67(18)
C33 C32 P1 Mo1 -22.29(19)
C19 Mo1 P1 C20 -167.60(12)
C1 Mo1 P1 C20 -89.88(12)
C12 Mo1 P1 C20 -54.53(17)
C11 Mo1 P1 C20 52.8(3)
C13 Mo1 P1 C20 -27.81(12)
C10 Mo1 P1 C20 42.82(13)
C9 Mo1 P1 C20 8.92(12)
P2 Mo1 P1 C20 113.13(10)
C19 Mo1 P1 C26 -45.60(12)
C1 Mo1 P1 C26 32.12(12)
C12 Mo1 P1 C26 67.47(17)
C11 Mo1 P1 C26 174.8(3)
C13 Mo1 P1 C26 94.19(12)
C10 Mo1 P1 C26 164.82(12)
C9 Mo1 P1 C26 130.92(12)
P2 Mo1 P1 C26 -124.87(10)
C19 Mo1 P1 C32 69.91(12)
C1 Mo1 P1 C32 147.63(11)
C12 Mo1 P1 C32 -177.02(16)
C11 Mo1 P1 C32 -69.7(3)
C13 Mo1 P1 C32 -150.30(11)
C10 Mo1 P1 C32 -79.66(12)
C9 Mo1 P1 C32 -113.56(11)
P2 Mo1 P1 C32 -9.35(9)
C39 C34 P2 C33 -130.5(2)
C35 C34 P2 C33 48.8(2)
C39 C34 P2 C40 -28.5(2)
C35 C34 P2 C40 150.7(2)
C39 C34 P2 Mo1 108.8(2)
C35 C34 P2 Mo1 -72.0(2)
C32 C33 P2 C34 171.11(17)
C32 C33 P2 C40 65.25(18)
C32 C33 P2 Mo1 -60.05(17)
C45 C40 P2 C34 142.6(2)
C41 C40 P2 C34 -42.8(2)
C45 C40 P2 C33 -110.8(2)
C41 C40 P2 C33 63.8(2)
C45 C40 P2 Mo1 5.2(2)
C41 C40 P2 Mo1 179.81(18)
C19 Mo1 P2 C34 52.83(13)
C1 Mo1 P2 C34 116.62(15)
C12 Mo1 P2 C34 -34.92(14)
C11 Mo1 P2 C34 -39.75(12)
C13 Mo1 P2 C34 -87.26(14)
C10 Mo1 P2 C34 -72.63(12)
C9 Mo1 P2 C34 -98.40(12)
P1 Mo1 P2 C34 153.07(10)
C19 Mo1 P2 C33 -66.08(11)
C1 Mo1 P2 C33 -2.29(14)
C12 Mo1 P2 C33 -153.82(12)
C11 Mo1 P2 C33 -158.65(10)
C13 Mo1 P2 C33 153.84(13)
C10 Mo1 P2 C33 168.46(11)
C9 Mo1 P2 C33 142.70(11)
P1 Mo1 P2 C33 34.16(8)
C19 Mo1 P2 C40 -176.93(12)
C1 Mo1 P2 C40 -113.14(14)
C12 Mo1 P2 C40 95.33(13)
C11 Mo1 P2 C40 90.49(11)
C13 Mo1 P2 C40 42.99(14)
C10 Mo1 P2 C40 57.61(11)
C9 Mo1 P2 C40 31.84(11)
P1 Mo1 P2 C40 -76.69(9)
